data_7062338
loop_
_publ_author_name
'Srivastava, Devyani'
'Singh, Amita'
'Kociok-K\"ohn, Gabriele'
'Gosavi, Suresh W.'
'Chauhan, Ratna'
'Ashokkumar, Muthupandian'
'Kumar, Abhinav'
'Muddassir, Mohd.'

_publ_section_title
;
 New heteroleptic 1,2-bis(diphenylphosphino)ethane appended cobalt(iii)
 ferrocene dithiocarbamates as sensitizers in dye-sensitized solar cells
 (DSSCs)
;
_journal_issue 13
_journal_name_full 'New Journal of Chemistry'
_journal_page_first 6420
_journal_page_last 6432
_journal_paper_doi 10.1039/D2NJ04736E
_journal_volume 47
_journal_year 2023
_chemical_formula_moiety 'C64 H58 Co Fe2 N2 P2 S4, F6 P'
_chemical_formula_sum 'C64 H58 Co F6 Fe2 N2 P3 S4'
_chemical_formula_weight 1360.90
_space_group_crystal_system monoclinic
_space_group_IT_number 14
_space_group_name_Hall '-P 2yn'
_space_group_name_H-M_alt 'P 1 21/n 1'
_atom_sites_solution_hydrogens geom
_atom_sites_solution_primary dual
_audit_creation_method SHELXL-2018/3
_audit_update_record
;
2022-09-20 deposited with the CCDC.	2023-02-27 downloaded from the CCDC.
;
_cell_angle_alpha 90
_cell_angle_beta 93.1459(12)
_cell_angle_gamma 90
_cell_formula_units_Z 4
_cell_length_a 10.86786(12)
_cell_length_b 34.4858(6)
_cell_length_c 16.0310(3)
_cell_measurement_reflns_used 17375
_cell_measurement_temperature 150(2)
_cell_measurement_theta_max 72.7870
_cell_measurement_theta_min 4.7300
_cell_volume 5999.15(17)
_computing_cell_refinement 'CrysAlisPro 1.171.42.49 (Rigaku OD, 2022)'
_computing_data_collection 'CrysAlisPro 1.171.42.49 (Rigaku OD, 2022)'
_computing_data_reduction 'CrysAlisPro 1.171.42.49 (Rigaku OD, 2022)'
_computing_molecular_graphics 'ORTEP3 for Windows - Farrugia, L. J. J. Appl. Crystallogr. 1997, 30, 565'
_computing_publication_material
;
 'WinGX publication routines, Farrugia, 
 L. J., J. Appl. Crystallogr., 1999, 32, 837-838
;
_computing_structure_refinement
;
 SHELXL-2018/3 (Sheldrick, 2018)
 Sheldrick GM (2008) Acta Crystallogr A64:112--122 and 
 C. B. H\"ubschle, G. M. Sheldrick and B. Dittrich
 ShelXle: a Qt graphical user interface for SHELXL
 J. Appl. Cryst., 44, (2011) 1281-1284.
;
_computing_structure_solution
; 
 SHELXT
 Sheldrick, G. M. (2008). Acta Cryst. A64, 112-122.
;
_diffrn_ambient_environment N~2~
_diffrn_ambient_temperature 150.00(10)
_diffrn_detector 'CCD plate'
_diffrn_detector_area_resol_mean 8.1150
_diffrn_detector_type EosS2
_diffrn_measured_fraction_theta_full 0.999
_diffrn_measured_fraction_theta_max 0.992
_diffrn_measurement_device 'four-circle diffractometer'
_diffrn_measurement_device_type 'SuperNova, Dual, Cu at home/near, EosS2'
_diffrn_measurement_method '\w scans'
_diffrn_radiation_monochromator mirror
_diffrn_radiation_probe x-ray
_diffrn_radiation_type 'Cu K\a'
_diffrn_radiation_wavelength 1.54184
_diffrn_reflns_av_R_equivalents 0.0486
_diffrn_reflns_av_unetI/netI 0.0315
_diffrn_reflns_Laue_measured_fraction_full 0.999
_diffrn_reflns_Laue_measured_fraction_max 0.992
_diffrn_reflns_limit_h_max 13
_diffrn_reflns_limit_h_min -9
_diffrn_reflns_limit_k_max 42
_diffrn_reflns_limit_k_min -42
_diffrn_reflns_limit_l_max 19
_diffrn_reflns_limit_l_min -19
_diffrn_reflns_number 70266
_diffrn_reflns_point_group_measured_fraction_full 0.999
_diffrn_reflns_point_group_measured_fraction_max 0.992
_diffrn_reflns_theta_full 67.684
_diffrn_reflns_theta_max 73.066
_diffrn_reflns_theta_min 3.768
_diffrn_source 'micro-focus sealed X-ray tube'
_diffrn_source_type 'SuperNova (Cu) X-ray Source'
_exptl_absorpt_coefficient_mu 8.538
_exptl_absorpt_correction_T_max 1.00000
_exptl_absorpt_correction_T_min 0.39083
_exptl_absorpt_correction_type multi-scan
_exptl_absorpt_process_details
;
CrysAlisPro 1.171.42.49 (Rigaku Oxford Diffraction, 2022)
Empirical absorption correction using spherical harmonics,
implemented in SCALE3 ABSPACK scaling algorithm.
;
_exptl_crystal_colour orange
_exptl_crystal_density_diffrn 1.507
_exptl_crystal_description block
_exptl_crystal_F_000 2792
_exptl_crystal_size_max 0.334
_exptl_crystal_size_mid 0.127
_exptl_crystal_size_min 0.079
_refine_diff_density_max 1.209
_refine_diff_density_min -0.542
_refine_diff_density_rms 0.065
_refine_ls_extinction_method none
_refine_ls_goodness_of_fit_ref 1.026
_refine_ls_hydrogen_treatment constr
_refine_ls_matrix_type full
_refine_ls_number_parameters 867
_refine_ls_number_reflns 11924
_refine_ls_number_restraints 0
_refine_ls_restrained_S_all 1.026
_refine_ls_R_factor_all 0.0602
_refine_ls_R_factor_gt 0.0510
_refine_ls_shift/su_max 0.001
_refine_ls_shift/su_mean 0.000
_refine_ls_structure_factor_coef Fsqd
_refine_ls_weighting_details 'w=1/[\s^2^(Fo^2^)+(0.0663P)^2^+6.7392P] where P=(Fo^2^+2Fc^2^)/3'
_refine_ls_weighting_scheme calc
_refine_ls_wR_factor_gt 0.1276
_refine_ls_wR_factor_ref 0.1340
_reflns_Friedel_coverage 0.000
_reflns_number_gt 10171
_reflns_number_total 11924
_reflns_threshold_expression 'I > 2\s(I)'
_cod_data_source_file d2nj04736e2.cif
_cod_data_source_block s22gkk3
_cod_depositor_comments 'Adding full bibliography for 7062338--7062339.cif.'
_cod_original_sg_symbol_H-M 'P 21/n'
_cod_database_code 7062338
_shelx_shelxl_version_number 2018/3
_shelx_space_group_comment
;
The symmetry employed for this shelxl refinement is uniquely defined
by the following loop, which should always be used as a source of
symmetry information in preference to the above space-group names.
They are only intended as comments.
;
_shelx_estimated_absorpt_t_min 0.163
_shelx_estimated_absorpt_t_max 0.552
_oxdiff_exptl_absorpt_empirical_full_min 0.685
_oxdiff_exptl_absorpt_empirical_full_max 1.845
_oxdiff_exptl_absorpt_empirical_details
;
Empirical correction (ABSPACK) includes:
- Absorption correction using spherical harmonics
- Frame scaling
;

loop_
_space_group_symop_operation_xyz
'x, y, z'
'-x+1/2, y+1/2, -z+1/2'
'-x, -y, -z'
'x-1/2, -y-1/2, z-1/2'

loop_
_atom_site_label
_atom_site_type_symbol
_atom_site_fract_x
_atom_site_fract_y
_atom_site_fract_z
_atom_site_U_iso_or_equiv
_atom_site_adp_type
_atom_site_occupancy
_atom_site_site_symmetry_order
_atom_site_calc_flag
_atom_site_refinement_flags_posn
_atom_site_refinement_flags_adp
_atom_site_refinement_flags_occupancy
_atom_site_disorder_assembly
_atom_site_disorder_group
Co Co 0.30236(4) 0.39484(2) 0.70841(3) 0.03069(12) Uani 1 1 d . . . . .
Fe2 Fe 0.80406(5) 0.53055(2) 0.80655(5) 0.0612(2) Uani 1 1 d . . . . .
P1 P 0.12372(7) 0.36269(2) 0.71056(6) 0.03796(19) Uani 1 1 d . . . . .
P2 P 0.23355(7) 0.41873(2) 0.58548(5) 0.03557(18) Uani 1 1 d . . . . .
S1 S 0.40190(6) 0.34293(2) 0.65847(5) 0.03386(16) Uani 1 1 d . . . . .
S2 S 0.37129(7) 0.36200(2) 0.82582(5) 0.03761(17) Uani 1 1 d . . . . .
S3 S 0.47114(6) 0.43472(2) 0.70726(5) 0.03783(18) Uani 1 1 d . . . . .
S4 S 0.24376(7) 0.44905(2) 0.77537(5) 0.03887(18) Uani 1 1 d . . . . .
C1 C 0.0679(3) 0.40827(11) 0.5748(2) 0.0444(8) Uani 1 1 d . . . . .
H1A H 0.021882 0.427053 0.607901 0.053 Uiso 1 1 calc R U . . .
H1B H 0.037991 0.410418 0.515559 0.053 Uiso 1 1 calc R U . . .
C2 C 0.0478(3) 0.36741(12) 0.6063(3) 0.0490(9) Uani 1 1 d . . . . .
H2A H 0.082680 0.348388 0.567851 0.059 Uiso 1 1 calc R U . . .
H2B H -0.041503 0.362209 0.608805 0.059 Uiso 1 1 calc R U . . .
C3 C 0.1244(3) 0.31023(11) 0.7287(3) 0.0561(11) Uani 1 1 d . . . . .
C4 C 0.1574(3) 0.28554(12) 0.6646(4) 0.0734(16) Uani 1 1 d . . . . .
H4 H 0.178504 0.295814 0.612278 0.088 Uiso 1 1 calc R U . . .
C5 C 0.1589(4) 0.24550(15) 0.6783(6) 0.113(3) Uani 1 1 d . . . . .
H5 H 0.181225 0.228609 0.634819 0.136 Uiso 1 1 calc R U . . .
C6 C 0.1295(5) 0.23055(16) 0.7517(7) 0.126(4) Uani 1 1 d . . . . .
H6 H 0.132222 0.203299 0.760299 0.152 Uiso 1 1 calc R U . . .
C7 C 0.0953(6) 0.25474(18) 0.8145(6) 0.110(3) Uani 1 1 d . . . . .
H7 H 0.073070 0.244002 0.866166 0.132 Uiso 1 1 calc R U . . .
C8 C 0.0929(4) 0.29506(14) 0.8034(4) 0.0789(16) Uani 1 1 d . . . . .
H8 H 0.069723 0.311640 0.847163 0.095 Uiso 1 1 calc R U . . .
C9 C 0.0159(3) 0.38139(10) 0.7849(3) 0.0441(8) Uani 1 1 d . . . . .
C10 C 0.0591(3) 0.39142(12) 0.8647(3) 0.0521(9) Uani 1 1 d . . . . .
H10 H 0.144726 0.389600 0.879562 0.063 Uiso 1 1 calc R U . . .
C11 C -0.0214(4) 0.40416(14) 0.9237(3) 0.0625(11) Uani 1 1 d . . . . .
H11 H 0.009069 0.410493 0.978705 0.075 Uiso 1 1 calc R U . . .
C12 C -0.1449(4) 0.40751(15) 0.9019(3) 0.0687(13) Uani 1 1 d . . . . .
H12 H -0.199601 0.416600 0.941790 0.082 Uiso 1 1 calc R U . . .
C13 C -0.1898(4) 0.39785(14) 0.8232(3) 0.0643(12) Uani 1 1 d . . . . .
H13 H -0.275377 0.400284 0.808812 0.077 Uiso 1 1 calc R U . . .
C14 C -0.1098(3) 0.38436(12) 0.7637(3) 0.0545(10) Uani 1 1 d . . . . .
H14 H -0.141296 0.377303 0.709392 0.065 Uiso 1 1 calc R U . . .
C15 C 0.3038(3) 0.39528(11) 0.4987(2) 0.0430(8) Uani 1 1 d . . . . .
C16 C 0.2354(4) 0.37948(16) 0.4319(3) 0.0692(14) Uani 1 1 d . . . . .
H16 H 0.147892 0.380062 0.430738 0.083 Uiso 1 1 calc R U . . .
C17 C 0.2953(5) 0.3627(2) 0.3665(3) 0.095(2) Uani 1 1 d . . . . .
H17 H 0.248233 0.352275 0.320139 0.114 Uiso 1 1 calc R U . . .
C18 C 0.4212(5) 0.3611(2) 0.3681(3) 0.0871(19) Uani 1 1 d . . . . .
H18 H 0.460821 0.349366 0.323204 0.104 Uiso 1 1 calc R U . . .
C19 C 0.4901(4) 0.37627(15) 0.4339(3) 0.0624(11) Uani 1 1 d . . . . .
H19 H 0.577476 0.375143 0.434968 0.075 Uiso 1 1 calc R U . . .
C20 C 0.4319(3) 0.39328(12) 0.4990(2) 0.0476(8) Uani 1 1 d . . . . .
H20 H 0.479981 0.403792 0.544872 0.057 Uiso 1 1 calc R U . . .
C21 C 0.2417(3) 0.47034(11) 0.5614(2) 0.0422(7) Uani 1 1 d . . . . .
C22 C 0.1586(3) 0.49618(11) 0.5943(2) 0.0468(8) Uani 1 1 d . . . . .
H22 H 0.099458 0.486807 0.630876 0.056 Uiso 1 1 calc R U . . .
C23 C 0.1607(4) 0.53512(12) 0.5748(3) 0.0544(9) Uani 1 1 d . . . . .
H23 H 0.103168 0.552281 0.597813 0.065 Uiso 1 1 calc R U . . .
C24 C 0.2461(4) 0.54915(13) 0.5222(3) 0.0602(11) Uani 1 1 d . . . . .
H24 H 0.247645 0.575980 0.508825 0.072 Uiso 1 1 calc R U . . .
C25 C 0.3298(4) 0.52399(14) 0.4887(3) 0.0659(12) Uani 1 1 d . . . . .
H25 H 0.388126 0.533562 0.451760 0.079 Uiso 1 1 calc R U . . .
C26 C 0.3286(4) 0.48500(12) 0.5088(3) 0.0550(10) Uani 1 1 d . . . . .
H26 H 0.387484 0.468058 0.486612 0.066 Uiso 1 1 calc R U . . .
C27 C 0.4224(2) 0.32715(9) 0.7598(2) 0.0341(6) Uani 1 1 d . . . . .
C28 C 0.4757(3) 0.28084(11) 0.8706(2) 0.0452(8) Uani 1 1 d . . . . .
H28A H 0.431891 0.255872 0.876183 0.054 Uiso 1 1 calc R U . . .
H28B H 0.433687 0.300387 0.904256 0.054 Uiso 1 1 calc R U . . .
C29 C 0.6069(3) 0.27628(11) 0.9052(2) 0.0445(8) Uani 1 1 d . . . . .
C30 C 0.6526(4) 0.24002(14) 0.9284(3) 0.0739(15) Uani 1 1 d . . . . .
H30 H 0.601308 0.217785 0.921959 0.089 Uiso 1 1 calc R U . . .
C31 C 0.7722(5) 0.23620(18) 0.9607(5) 0.104(3) Uani 1 1 d . . . . .
H31 H 0.802368 0.211448 0.977983 0.125 Uiso 1 1 calc R U . . .
C32 C 0.8476(5) 0.2679(2) 0.9681(4) 0.099(2) Uani 1 1 d . . . . .
H32 H 0.930080 0.265069 0.990177 0.119 Uiso 1 1 calc R U . . .
C33 C 0.8046(5) 0.30373(17) 0.9438(3) 0.0800(16) Uani 1 1 d . . . . .
H33 H 0.857294 0.325689 0.948836 0.096 Uiso 1 1 calc R U . . .
C34 C 0.6844(4) 0.30792(12) 0.9118(3) 0.0585(10) Uani 1 1 d . . . . .
H34 H 0.655150 0.332730 0.894211 0.070 Uiso 1 1 calc R U . . .
C35 C 0.4997(3) 0.26363(10) 0.7198(2) 0.0379(7) Uani 1 1 d . . . . .
H35A H 0.428784 0.260173 0.679059 0.046 Uiso 1 1 calc R U . A 1
H35B H 0.514982 0.238479 0.748333 0.046 Uiso 1 1 calc R U . A 1
N1 N 0.4670(2) 0.29281(8) 0.78249(18) 0.0379(6) Uani 1 1 d . . . . .
Fe1 Fe 0.71745(18) 0.23317(11) 0.61654(17) 0.0356(7) Uani 0.603(19) 1 d . . P B 1
C36 C 0.6130(4) 0.2745(3) 0.6728(4) 0.034(2) Uani 0.603(19) 1 d G . P B 1
C37 C 0.6100(7) 0.2827(3) 0.5859(5) 0.043(2) Uani 0.603(19) 1 d G . P B 1
H37 H 0.538315 0.283581 0.549229 0.052 Uiso 0.603(19) 1 calc R U P B 1
C38 C 0.7328(9) 0.2893(2) 0.5634(5) 0.053(2) Uani 0.603(19) 1 d G . P B 1
H38 H 0.757759 0.295377 0.509103 0.064 Uiso 0.603(19) 1 calc R U P B 1
C39 C 0.8118(5) 0.2852(3) 0.6364(6) 0.055(3) Uani 0.603(19) 1 d G . P B 1
H39 H 0.898833 0.288017 0.639536 0.066 Uiso 0.603(19) 1 calc R U P B 1
C40 C 0.7377(5) 0.2760(3) 0.7040(5) 0.045(2) Uani 0.603(19) 1 d G . P B 1
H40 H 0.766578 0.271673 0.760274 0.054 Uiso 0.603(19) 1 calc R U P B 1
C41 C 0.6398(6) 0.1853(3) 0.5653(6) 0.055(3) Uani 0.603(19) 1 d G . P B 1
H41 H 0.558621 0.182314 0.541057 0.066 Uiso 0.603(19) 1 calc R U P B 1
C42 C 0.7460(8) 0.1952(3) 0.5221(4) 0.051(2) Uani 0.603(19) 1 d G . P B 1
H42 H 0.748285 0.200122 0.463908 0.061 Uiso 0.603(19) 1 calc R U P B 1
C43 C 0.8481(6) 0.1966(3) 0.5812(6) 0.059(3) Uani 0.603(19) 1 d G . P B 1
H43 H 0.930723 0.202587 0.569499 0.071 Uiso 0.603(19) 1 calc R U P B 1
C44 C 0.8051(8) 0.1875(3) 0.6609(5) 0.061(3) Uani 0.603(19) 1 d G . P B 1
H44 H 0.853812 0.186301 0.711906 0.073 Uiso 0.603(19) 1 calc R U P B 1
C45 C 0.6763(8) 0.1805(3) 0.6511(6) 0.057(3) Uani 0.603(19) 1 d G . P B 1
H45 H 0.623840 0.173772 0.694328 0.069 Uiso 0.603(19) 1 calc R U P B 1
Fe1A Fe 0.7131(6) 0.2290(3) 0.6196(4) 0.075(2) Uani 0.397(19) 1 d . . P B 2
C36A C 0.6204(6) 0.2674(5) 0.6864(8) 0.034(3) Uani 0.397(19) 1 d G . P B 2
C37A C 0.6494(12) 0.2818(4) 0.6069(9) 0.050(3) Uani 0.397(19) 1 d G . P B 2
H37A H 0.591792 0.290424 0.564168 0.059 Uiso 0.397(19) 1 calc R U P B 2
C38A C 0.7795(12) 0.2810(4) 0.6025(12) 0.066(5) Uani 0.397(19) 1 d G . P B 2
H38A H 0.824238 0.289071 0.556227 0.079 Uiso 0.397(19) 1 calc R U P B 2
C39A C 0.8309(6) 0.2661(5) 0.6793(12) 0.069(5) Uani 0.397(19) 1 d G . P B 2
H39A H 0.916162 0.262471 0.693418 0.083 Uiso 0.397(19) 1 calc R U P B 2
C40A C 0.7326(9) 0.2577(5) 0.7312(8) 0.052(4) Uani 0.397(19) 1 d G . P B 2
H40A H 0.740529 0.247385 0.786147 0.062 Uiso 0.397(19) 1 calc R U P B 2
C41A C 0.5984(17) 0.1822(5) 0.5837(12) 0.065(5) Uani 0.397(19) 1 d G . P B 2
H41A H 0.511241 0.183500 0.575427 0.079 Uiso 0.397(19) 1 calc R U P B 2
C42A C 0.685(2) 0.1920(4) 0.5240(7) 0.082(7) Uani 0.397(19) 1 d G . P B 2
H42A H 0.666037 0.201054 0.468778 0.098 Uiso 0.397(19) 1 calc R U P B 2
C43A C 0.805(2) 0.1859(4) 0.5612(10) 0.070(5) Uani 0.397(19) 1 d G . P B 2
H43A H 0.880434 0.190204 0.535357 0.084 Uiso 0.397(19) 1 calc R U P B 2
C44A C 0.7926(15) 0.1724(4) 0.6440(9) 0.071(5) Uani 0.397(19) 1 d G . P B 2
H44A H 0.858143 0.165945 0.683154 0.085 Uiso 0.397(19) 1 calc R U P B 2
C45A C 0.6648(16) 0.1700(5) 0.6578(8) 0.062(5) Uani 0.397(19) 1 d G . P B 2
H45A H 0.629969 0.161802 0.707919 0.075 Uiso 0.397(19) 1 calc R U P B 2
C46 C 0.3807(3) 0.46979(10) 0.7492(2) 0.0415(7) Uani 1 1 d . . . . .
C47 C 0.3156(4) 0.53553(13) 0.7821(3) 0.0645(13) Uani 1 1 d . . . . .
H47A H 0.239718 0.521641 0.796114 0.077 Uiso 1 1 calc R U . . .
H47B H 0.294288 0.552724 0.733977 0.077 Uiso 1 1 calc R U . . .
C48 C 0.3594(3) 0.56003(10) 0.8557(2) 0.0425(8) Uani 1 1 d . . . . .
C49 C 0.4056(4) 0.54396(13) 0.9304(3) 0.0572(11) Uani 1 1 d . . . . .
H49 H 0.406747 0.516607 0.937306 0.069 Uiso 1 1 calc R U . . .
C50 C 0.4501(4) 0.56771(18) 0.9946(3) 0.0694(14) Uani 1 1 d . . . . .
H50 H 0.484218 0.556753 1.045130 0.083 Uiso 1 1 calc R U . . .
C51 C 0.4447(5) 0.60708(18) 0.9850(3) 0.0776(16) Uani 1 1 d . . . . .
H51 H 0.475099 0.623482 1.029045 0.093 Uiso 1 1 calc R U . . .
C52 C 0.3960(4) 0.62300(13) 0.9125(3) 0.0675(13) Uani 1 1 d . . . . .
H52 H 0.391029 0.650378 0.906667 0.081 Uiso 1 1 calc R U . . .
C53 C 0.3541(4) 0.59942(11) 0.8482(3) 0.0493(8) Uani 1 1 d . . . . .
H53 H 0.320996 0.610650 0.797681 0.059 Uiso 1 1 calc R U . . .
C54 C 0.5271(3) 0.52207(11) 0.7310(3) 0.0515(9) Uani 1 1 d . . . . .
H54A H 0.512524 0.546515 0.699669 0.062 Uiso 1 1 calc R U . . .
H54B H 0.563486 0.503139 0.693055 0.062 Uiso 1 1 calc R U . . .
C55 C 0.6170(3) 0.52956(11) 0.8043(3) 0.0463(8) Uani 1 1 d . . . . .
C56 C 0.6607(3) 0.56668(13) 0.8317(3) 0.0529(9) Uani 1 1 d . . . . .
H56 H 0.641421 0.590921 0.806087 0.063 Uiso 1 1 calc R U . . .
C57 C 0.7381(4) 0.5606(2) 0.9043(3) 0.0793(16) Uani 1 1 d . . . . .
H57 H 0.780509 0.580173 0.936170 0.095 Uiso 1 1 calc R U . . .
C58 C 0.7416(4) 0.5199(2) 0.9215(3) 0.087(2) Uani 1 1 d . . . . .
H58 H 0.786298 0.507753 0.966878 0.105 Uiso 1 1 calc R U . . .
C59 C 0.6670(4) 0.50116(15) 0.8593(3) 0.0661(13) Uani 1 1 d . . . . .
H59 H 0.652893 0.474021 0.855130 0.079 Uiso 1 1 calc R U . . .
C60 C 0.8800(7) 0.4939(3) 0.7215(6) 0.121(3) Uani 1 1 d . . . . .
C61 C 0.8581(6) 0.5285(2) 0.6858(5) 0.100(2) Uani 1 1 d . . . . .
C62 C 0.9194(4) 0.55762(18) 0.7297(4) 0.0836(18) Uani 1 1 d . . . . .
H62 H 0.917879 0.584356 0.715389 0.100 Uiso 1 1 calc R U . . .
C63 C 0.9862(4) 0.5408(3) 0.8011(5) 0.118(3) Uani 1 1 d . . . . .
H63 H 1.036245 0.553307 0.843494 0.142 Uiso 1 1 calc R U . . .
C64 C 0.9572(6) 0.4993(2) 0.7915(6) 0.126(4) Uani 1 1 d . . . . .
H64 H 0.987084 0.479310 0.828037 0.151 Uiso 1 1 calc R U . . .
N2 N 0.4080(3) 0.50691(9) 0.7574(2) 0.0524(8) Uani 1 1 d . . . . .
P3 P 0.12714(16) 0.65302(5) 0.66205(15) 0.0399(4) Uani 0.683(5) 1 d . . P C 1
F1 F 0.1248(4) 0.61166(11) 0.7050(3) 0.0772(14) Uani 0.683(5) 1 d . . P C 1
F2 F 0.0979(6) 0.63288(19) 0.5742(3) 0.091(2) Uani 0.683(5) 1 d . . P C 1
F3 F 0.1314(5) 0.69405(11) 0.6184(3) 0.0739(13) Uani 0.683(5) 1 d . . P C 1
F4 F 0.1536(4) 0.67215(13) 0.7505(3) 0.0583(10) Uani 0.683(5) 1 d . . P C 1
F5 F 0.2714(6) 0.6478(2) 0.6547(5) 0.067(2) Uani 0.683(5) 1 d . . P C 1
F6 F -0.0175(3) 0.65767(13) 0.6725(3) 0.0748(13) Uani 0.683(5) 1 d . . P C 1
P3A P 0.1564(4) 0.65791(11) 0.6185(5) 0.0540(13) Uani 0.317(5) 1 d . . P C 2
F1A F 0.0823(13) 0.6200(3) 0.6338(14) 0.121(6) Uani 0.317(5) 1 d . . P C 2
F2A F 0.1998(10) 0.6398(3) 0.5340(6) 0.076(3) Uani 0.317(5) 1 d . . P C 2
F3A F 0.2287(13) 0.6959(4) 0.6001(8) 0.112(5) Uani 0.317(5) 1 d . . P C 2
F4A F 0.1105(12) 0.6771(4) 0.6996(11) 0.114(5) Uani 0.317(5) 1 d . . P C 2
F5A F 0.2721(19) 0.6410(8) 0.6614(11) 0.142(11) Uani 0.317(5) 1 d . . P C 2
F6A F 0.0421(10) 0.6745(4) 0.5609(10) 0.124(6) Uani 0.317(5) 1 d . . P C 2

loop_
_atom_site_aniso_label
_atom_site_aniso_U_11
_atom_site_aniso_U_22
_atom_site_aniso_U_33
_atom_site_aniso_U_23
_atom_site_aniso_U_13
_atom_site_aniso_U_12
Co 0.0207(2) 0.0315(3) 0.0395(3) -0.0038(2) -0.00109(18) 0.00113(17)
Fe2 0.0299(3) 0.0762(5) 0.0788(5) 0.0228(4) 0.0158(3) 0.0078(3)
P1 0.0219(3) 0.0333(4) 0.0580(5) 0.0003(3) -0.0044(3) -0.0003(3)
P2 0.0274(4) 0.0398(4) 0.0394(4) -0.0021(3) 0.0006(3) 0.0078(3)
S1 0.0260(3) 0.0349(4) 0.0403(4) -0.0045(3) -0.0013(3) 0.0041(3)
S2 0.0312(4) 0.0430(4) 0.0384(4) -0.0034(3) -0.0006(3) 0.0055(3)
S3 0.0251(3) 0.0361(4) 0.0526(5) -0.0083(3) 0.0051(3) -0.0017(3)
S4 0.0283(3) 0.0398(4) 0.0489(4) -0.0114(3) 0.0060(3) 0.0001(3)
C1 0.0267(15) 0.058(2) 0.0482(19) -0.0027(16) -0.0052(13) 0.0076(14)
C2 0.0277(15) 0.055(2) 0.063(2) -0.0133(18) -0.0123(15) 0.0010(14)
C3 0.0232(15) 0.0336(18) 0.110(4) 0.005(2) -0.0105(18) -0.0002(13)
C4 0.0272(17) 0.042(2) 0.151(5) -0.019(3) -0.002(2) -0.0019(15)
C5 0.028(2) 0.036(2) 0.274(11) -0.028(4) 0.001(3) -0.0012(18)
C6 0.042(3) 0.037(3) 0.297(12) 0.022(5) -0.017(4) 0.006(2)
C7 0.077(4) 0.056(3) 0.194(8) 0.048(4) -0.010(4) 0.002(3)
C8 0.060(3) 0.049(3) 0.126(5) 0.025(3) -0.014(3) 0.004(2)
C9 0.0304(16) 0.0363(17) 0.066(2) 0.0123(16) 0.0084(15) 0.0011(13)
C10 0.0355(18) 0.060(2) 0.062(2) 0.0050(19) 0.0097(16) 0.0010(16)
C11 0.058(2) 0.067(3) 0.065(3) 0.002(2) 0.021(2) 0.000(2)
C12 0.051(2) 0.072(3) 0.085(3) 0.016(3) 0.032(2) 0.012(2)
C13 0.0343(19) 0.070(3) 0.090(3) 0.022(2) 0.015(2) 0.0080(18)
C14 0.0315(17) 0.057(2) 0.076(3) 0.016(2) 0.0053(17) 0.0041(15)
C15 0.0400(17) 0.051(2) 0.0381(17) -0.0066(15) 0.0010(13) 0.0135(15)
C16 0.042(2) 0.105(4) 0.059(3) -0.030(3) -0.0072(18) 0.019(2)
C17 0.065(3) 0.151(6) 0.067(3) -0.060(4) -0.013(2) 0.023(3)
C18 0.066(3) 0.133(5) 0.063(3) -0.041(3) 0.007(2) 0.030(3)
C19 0.045(2) 0.087(3) 0.055(2) -0.011(2) 0.0062(17) 0.020(2)
C20 0.0410(18) 0.059(2) 0.0436(19) -0.0030(16) 0.0057(15) 0.0088(16)
C21 0.0364(16) 0.0452(19) 0.0451(18) 0.0046(15) 0.0031(14) 0.0117(14)
C22 0.0405(18) 0.051(2) 0.050(2) 0.0027(16) 0.0081(15) 0.0115(15)
C23 0.050(2) 0.049(2) 0.065(3) 0.0016(18) 0.0032(18) 0.0148(17)
C24 0.058(2) 0.049(2) 0.074(3) 0.012(2) 0.003(2) 0.0100(18)
C25 0.061(3) 0.061(3) 0.078(3) 0.021(2) 0.021(2) 0.007(2)
C26 0.050(2) 0.052(2) 0.065(2) 0.0093(18) 0.0182(18) 0.0146(17)
C27 0.0200(13) 0.0407(17) 0.0415(17) -0.0020(13) 0.0016(11) -0.0012(11)
C28 0.0465(19) 0.0446(19) 0.0457(19) 0.0075(15) 0.0132(15) 0.0045(15)
C29 0.054(2) 0.0457(19) 0.0335(17) 0.0022(14) 0.0026(14) -0.0097(16)
C30 0.062(3) 0.058(3) 0.098(4) 0.035(3) -0.028(2) -0.019(2)
C31 0.072(3) 0.090(4) 0.145(6) 0.072(4) -0.049(4) -0.023(3)
C32 0.078(3) 0.123(5) 0.092(4) 0.049(4) -0.046(3) -0.040(3)
C33 0.079(3) 0.081(4) 0.078(3) -0.003(3) -0.017(3) -0.038(3)
C34 0.071(3) 0.044(2) 0.061(2) -0.0059(18) 0.005(2) -0.0088(19)
C35 0.0326(15) 0.0362(16) 0.0455(18) 0.0012(13) 0.0061(13) -0.0009(12)
N1 0.0286(12) 0.0412(15) 0.0446(15) 0.0011(12) 0.0075(11) 0.0022(11)
Fe1 0.0130(10) 0.0630(13) 0.0310(11) -0.0095(8) 0.0025(6) 0.0048(7)
C36 0.026(4) 0.035(4) 0.041(4) -0.003(3) 0.003(3) -0.003(3)
C37 0.040(4) 0.045(4) 0.045(4) 0.007(3) 0.002(3) 0.010(4)
C38 0.057(5) 0.044(4) 0.062(5) 0.011(3) 0.023(4) 0.001(3)
C39 0.031(4) 0.067(7) 0.068(7) -0.015(5) 0.010(4) -0.015(4)
C40 0.030(3) 0.060(5) 0.045(4) -0.016(4) 0.003(3) -0.008(3)
C41 0.046(5) 0.044(5) 0.076(8) -0.008(5) 0.015(5) -0.003(4)
C42 0.046(5) 0.066(6) 0.041(4) -0.015(4) 0.006(4) 0.009(4)
C43 0.040(4) 0.064(6) 0.074(6) -0.013(4) 0.008(4) 0.017(4)
C44 0.060(5) 0.051(6) 0.070(6) 0.017(5) 0.001(4) 0.023(4)
C45 0.059(5) 0.046(7) 0.069(6) 0.021(4) 0.017(4) 0.010(4)
Fe1A 0.075(4) 0.078(3) 0.072(3) -0.025(2) -0.006(2) 0.026(2)
C36A 0.031(6) 0.030(6) 0.042(6) -0.001(5) 0.004(4) 0.008(4)
C37A 0.044(7) 0.045(6) 0.060(9) 0.017(6) 0.006(7) 0.007(6)
C38A 0.050(8) 0.066(10) 0.085(14) 0.014(9) 0.025(10) -0.010(7)
C39A 0.030(5) 0.083(11) 0.096(12) -0.036(10) 0.006(6) -0.009(5)
C40A 0.037(5) 0.063(9) 0.055(7) -0.025(6) -0.004(5) 0.010(5)
C41A 0.088(12) 0.039(6) 0.067(10) -0.001(6) -0.019(10) -0.003(9)
C42A 0.12(2) 0.069(9) 0.059(10) -0.011(8) -0.012(12) -0.014(13)
C43A 0.095(14) 0.058(9) 0.059(10) -0.020(7) 0.028(10) 0.020(9)
C44A 0.096(11) 0.039(8) 0.078(9) 0.005(7) 0.010(8) 0.032(8)
C45A 0.102(12) 0.031(8) 0.053(8) 0.007(5) -0.003(7) 0.002(6)
C46 0.0297(15) 0.0435(18) 0.051(2) -0.0117(15) 0.0012(13) -0.0029(13)
C47 0.0391(19) 0.050(2) 0.104(4) -0.032(2) -0.005(2) 0.0063(17)
C48 0.0304(15) 0.0386(17) 0.059(2) -0.0044(15) 0.0068(14) 0.0017(13)
C49 0.046(2) 0.055(2) 0.073(3) 0.022(2) 0.0246(19) 0.0119(17)
C50 0.052(2) 0.113(4) 0.044(2) 0.014(2) 0.0105(18) 0.025(2)
C51 0.065(3) 0.098(4) 0.068(3) -0.034(3) -0.013(2) 0.019(3)
C52 0.072(3) 0.045(2) 0.083(3) -0.021(2) -0.020(2) 0.006(2)
C53 0.052(2) 0.0384(18) 0.056(2) -0.0023(16) -0.0033(17) 0.0034(15)
C54 0.047(2) 0.0376(18) 0.070(3) -0.0070(17) 0.0042(18) -0.0055(15)
C55 0.0276(15) 0.047(2) 0.065(2) 0.0019(17) 0.0087(15) 0.0001(13)
C56 0.0290(16) 0.059(2) 0.071(3) -0.0111(19) 0.0072(16) -0.0047(15)
C57 0.039(2) 0.127(5) 0.072(3) -0.016(3) 0.004(2) -0.016(3)
C58 0.037(2) 0.157(6) 0.068(3) 0.040(3) 0.006(2) 0.002(3)
C59 0.0342(19) 0.081(3) 0.085(3) 0.027(3) 0.022(2) 0.0070(19)
C60 0.085(5) 0.124(6) 0.162(8) 0.019(6) 0.075(5) 0.033(4)
C61 0.069(3) 0.122(6) 0.113(5) -0.002(4) 0.051(4) -0.005(4)
C62 0.050(3) 0.088(4) 0.117(5) 0.043(3) 0.039(3) 0.010(2)
C63 0.021(2) 0.222(10) 0.114(5) 0.008(6) 0.018(2) -0.017(3)
C64 0.064(4) 0.130(6) 0.191(8) 0.101(6) 0.079(5) 0.057(4)
N2 0.0329(14) 0.0434(17) 0.081(2) -0.0202(16) 0.0041(14) -0.0023(12)
P3 0.0316(8) 0.0375(8) 0.0502(10) -0.0083(7) -0.0007(7) 0.0026(5)
F1 0.068(2) 0.046(2) 0.114(4) 0.011(2) -0.022(2) -0.0115(17)
F2 0.095(4) 0.098(4) 0.075(3) -0.044(3) -0.031(3) 0.029(3)
F3 0.092(3) 0.044(2) 0.088(3) 0.0140(19) 0.020(2) 0.017(2)
F4 0.058(2) 0.064(2) 0.053(2) -0.0149(19) 0.0069(17) -0.0102(17)
F5 0.034(3) 0.066(3) 0.102(6) -0.014(3) 0.019(3) 0.008(2)
F6 0.0369(18) 0.084(3) 0.103(3) -0.009(2) -0.0020(18) 0.0046(17)
P3A 0.0352(18) 0.0378(18) 0.088(4) -0.015(2) -0.005(2) 0.0041(13)
F1A 0.108(10) 0.052(6) 0.199(19) -0.015(9) -0.019(13) -0.019(6)
F2A 0.098(7) 0.059(5) 0.069(6) -0.011(4) -0.026(5) 0.022(5)
F3A 0.121(10) 0.111(9) 0.103(9) -0.019(7) -0.007(7) -0.071(8)
F4A 0.092(9) 0.120(11) 0.137(13) -0.056(11) 0.057(9) 0.003(8)
F5A 0.100(13) 0.28(3) 0.042(7) 0.000(11) -0.014(7) 0.108(14)
F6A 0.071(6) 0.113(10) 0.183(14) -0.034(9) -0.052(8) 0.040(6)

loop_
_atom_type_symbol
_atom_type_description
_atom_type_scat_dispersion_real
_atom_type_scat_dispersion_imag
_atom_type_scat_source
C C 0.0181 0.0091 'International Tables Vol C Tables 4.2.6.8 and 6.1.1.4'
H H 0.0000 0.0000 'International Tables Vol C Tables 4.2.6.8 and 6.1.1.4'
P P 0.2955 0.4335 'International Tables Vol C Tables 4.2.6.8 and 6.1.1.4'
S S 0.3331 0.5567 'International Tables Vol C Tables 4.2.6.8 and 6.1.1.4'
Fe Fe -1.1336 3.1974 'International Tables Vol C Tables 4.2.6.8 and 6.1.1.4'
Co Co -2.3653 3.6143 'International Tables Vol C Tables 4.2.6.8 and 6.1.1.4'
F F 0.0727 0.0534 'International Tables Vol C Tables 4.2.6.8 and 6.1.1.4'
N N 0.0311 0.0180 'International Tables Vol C Tables 4.2.6.8 and 6.1.1.4'

loop_
_geom_angle_atom_site_label_1
_geom_angle_atom_site_label_2
_geom_angle_atom_site_label_3
_geom_angle
_geom_angle_site_symmetry_1
_geom_angle_site_symmetry_3
_geom_angle_publ_flag
P2 Co P1 86.99(4) . . ?
P2 Co S1 97.09(3) . . ?
P1 Co S1 92.61(3) . . ?
P2 Co S4 91.41(4) . . ?
P1 Co S4 97.76(3) . . ?
S1 Co S4 166.93(4) . . ?
P2 Co S2 171.99(4) . . ?
P1 Co S2 89.27(3) . . ?
S1 Co S2 75.99(3) . . ?
S4 Co S2 96.12(4) . . ?
P2 Co S3 90.05(4) . . ?
P1 Co S3 172.84(4) . . ?
S1 Co S3 94.22(3) . . ?
S4 Co S3 75.79(3) . . ?
S2 Co S3 94.45(3) . . ?
C64 Fe2 C63 42.9(3) . . ?
C64 Fe2 C59 114.5(2) . . ?
C63 Fe2 C59 148.4(3) . . ?
C64 Fe2 C58 109.4(3) . . ?
C63 Fe2 C58 116.6(3) . . ?
C59 Fe2 C58 40.6(2) . . ?
C64 Fe2 C55 145.5(3) . . ?
C63 Fe2 C55 170.2(3) . . ?
C59 Fe2 C55 40.59(16) . . ?
C58 Fe2 C55 68.26(18) . . ?
C64 Fe2 C62 68.4(2) . . ?
C63 Fe2 C62 41.8(3) . . ?
C59 Fe2 C62 167.3(3) . . ?
C58 Fe2 C62 151.7(3) . . ?
C55 Fe2 C62 130.3(2) . . ?
C64 Fe2 C57 133.8(4) . . ?
C63 Fe2 C57 109.3(3) . . ?
C59 Fe2 C57 68.7(2) . . ?
C58 Fe2 C57 41.1(3) . . ?
C55 Fe2 C57 68.23(17) . . ?
C62 Fe2 C57 119.1(3) . . ?
C64 Fe2 C56 173.0(4) . . ?
C63 Fe2 C56 131.3(3) . . ?
C59 Fe2 C56 68.77(18) . . ?
C58 Fe2 C56 68.6(2) . . ?
C55 Fe2 C56 40.89(15) . . ?
C62 Fe2 C56 109.9(2) . . ?
C57 Fe2 C56 40.39(19) . . ?
C64 Fe2 C61 65.6(3) . . ?
C63 Fe2 C61 68.5(3) . . ?
C59 Fe2 C61 129.1(3) . . ?
C58 Fe2 C61 167.2(3) . . ?
C55 Fe2 C61 108.7(2) . . ?
C62 Fe2 C61 39.4(3) . . ?
C57 Fe2 C61 150.6(3) . . ?
C56 Fe2 C61 117.8(3) . . ?
C64 Fe2 C60 39.5(4) . . ?
C63 Fe2 C60 69.5(3) . . ?
C59 Fe2 C60 107.4(3) . . ?
C58 Fe2 C60 130.9(3) . . ?
C55 Fe2 C60 114.4(3) . . ?
C62 Fe2 C60 66.3(3) . . ?
C57 Fe2 C60 171.1(3) . . ?
C56 Fe2 C60 146.8(3) . . ?
C61 Fe2 C60 37.9(3) . . ?
C2 P1 C3 103.3(2) . . ?
C2 P1 C9 106.84(17) . . ?
C3 P1 C9 103.98(19) . . ?
C2 P1 Co 106.86(13) . . ?
C3 P1 Co 119.72(11) . . ?
C9 P1 Co 114.96(12) . . ?
C15 P2 C21 104.17(17) . . ?
C15 P2 C1 107.03(17) . . ?
C21 P2 C1 103.35(16) . . ?
C15 P2 Co 112.29(12) . . ?
C21 P2 Co 122.04(12) . . ?
C1 P2 Co 106.84(12) . . ?
C27 S1 Co 87.45(11) . . ?
C27 S2 Co 86.64(11) . . ?
C46 S3 Co 86.80(11) . . ?
C46 S4 Co 87.59(12) . . ?
C2 C1 P2 108.1(2) . . ?
C2 C1 H1A 110.1 . . ?
P2 C1 H1A 110.1 . . ?
C2 C1 H1B 110.1 . . ?
P2 C1 H1B 110.1 . . ?
H1A C1 H1B 108.4 . . ?
C1 C2 P1 108.7(2) . . ?
C1 C2 H2A 109.9 . . ?
P1 C2 H2A 109.9 . . ?
C1 C2 H2B 109.9 . . ?
P1 C2 H2B 109.9 . . ?
H2A C2 H2B 108.3 . . ?
C8 C3 C4 119.8(4) . . ?
C8 C3 P1 121.2(4) . . ?
C4 C3 P1 119.0(4) . . ?
C3 C4 C5 119.2(6) . . ?
C3 C4 H4 120.4 . . ?
C5 C4 H4 120.4 . . ?
C6 C5 C4 121.1(7) . . ?
C6 C5 H5 119.4 . . ?
C4 C5 H5 119.4 . . ?
C5 C6 C7 119.8(5) . . ?
C5 C6 H6 120.1 . . ?
C7 C6 H6 120.1 . . ?
C6 C7 C8 120.8(7) . . ?
C6 C7 H7 119.6 . . ?
C8 C7 H7 119.6 . . ?
C3 C8 C7 119.2(7) . . ?
C3 C8 H8 120.4 . . ?
C7 C8 H8 120.4 . . ?
C10 C9 C14 119.0(4) . . ?
C10 C9 P1 119.5(3) . . ?
C14 C9 P1 121.4(3) . . ?
C9 C10 C11 120.9(4) . . ?
C9 C10 H10 119.6 . . ?
C11 C10 H10 119.6 . . ?
C12 C11 C10 119.7(5) . . ?
C12 C11 H11 120.2 . . ?
C10 C11 H11 120.2 . . ?
C13 C12 C11 120.5(4) . . ?
C13 C12 H12 119.7 . . ?
C11 C12 H12 119.7 . . ?
C12 C13 C14 120.3(4) . . ?
C12 C13 H13 119.9 . . ?
C14 C13 H13 119.9 . . ?
C9 C14 C13 119.6(4) . . ?
C9 C14 H14 120.2 . . ?
C13 C14 H14 120.2 . . ?
C16 C15 C20 118.6(3) . . ?
C16 C15 P2 122.6(3) . . ?
C20 C15 P2 118.8(3) . . ?
C15 C16 C17 119.6(4) . . ?
C15 C16 H16 120.2 . . ?
C17 C16 H16 120.2 . . ?
C18 C17 C16 120.8(4) . . ?
C18 C17 H17 119.6 . . ?
C16 C17 H17 119.6 . . ?
C19 C18 C17 120.3(4) . . ?
C19 C18 H18 119.8 . . ?
C17 C18 H18 119.8 . . ?
C18 C19 C20 119.5(4) . . ?
C18 C19 H19 120.2 . . ?
C20 C19 H19 120.2 . . ?
C19 C20 C15 121.1(4) . . ?
C19 C20 H20 119.4 . . ?
C15 C20 H20 119.4 . . ?
C22 C21 C26 118.1(4) . . ?
C22 C21 P2 120.2(3) . . ?
C26 C21 P2 121.6(3) . . ?
C23 C22 C21 121.2(4) . . ?
C23 C22 H22 119.4 . . ?
C21 C22 H22 119.4 . . ?
C24 C23 C22 120.1(4) . . ?
C24 C23 H23 119.9 . . ?
C22 C23 H23 119.9 . . ?
C23 C24 C25 119.8(4) . . ?
C23 C24 H24 120.1 . . ?
C25 C24 H24 120.1 . . ?
C26 C25 C24 120.2(4) . . ?
C26 C25 H25 119.9 . . ?
C24 C25 H25 119.9 . . ?
C25 C26 C21 120.6(4) . . ?
C25 C26 H26 119.7 . . ?
C21 C26 H26 119.7 . . ?
N1 C27 S2 125.7(3) . . ?
N1 C27 S1 124.8(3) . . ?
S2 C27 S1 109.44(18) . . ?
N1 C28 C29 113.0(3) . . ?
N1 C28 H28A 109.0 . . ?
C29 C28 H28A 109.0 . . ?
N1 C28 H28B 109.0 . . ?
C29 C28 H28B 109.0 . . ?
H28A C28 H28B 107.8 . . ?
C34 C29 C30 119.0(4) . . ?
C34 C29 C28 120.4(4) . . ?
C30 C29 C28 120.6(3) . . ?
C31 C30 C29 120.2(4) . . ?
C31 C30 H30 119.9 . . ?
C29 C30 H30 119.9 . . ?
C32 C31 C30 120.3(5) . . ?
C32 C31 H31 119.9 . . ?
C30 C31 H31 119.9 . . ?
C31 C32 C33 120.2(5) . . ?
C31 C32 H32 119.9 . . ?
C33 C32 H32 119.9 . . ?
C32 C33 C34 120.0(4) . . ?
C32 C33 H33 120.0 . . ?
C34 C33 H33 120.0 . . ?
C29 C34 C33 120.4(4) . . ?
C29 C34 H34 119.8 . . ?
C33 C34 H34 119.8 . . ?
C36A C35 N1 116.5(7) . . ?
N1 C35 C36 113.5(4) . . ?
N1 C35 H35A 108.9 . . ?
C36 C35 H35A 108.9 . . ?
N1 C35 H35B 108.9 . . ?
C36 C35 H35B 108.9 . . ?
H35A C35 H35B 107.7 . . ?
C27 N1 C28 121.3(3) . . ?
C27 N1 C35 121.4(3) . . ?
C28 N1 C35 117.2(3) . . ?
C44 Fe1 C45 42.6(2) . . ?
C44 Fe1 C43 42.03(17) . . ?
C45 Fe1 C43 70.9(3) . . ?
C44 Fe1 C41 70.8(3) . . ?
C45 Fe1 C41 41.9(2) . . ?
C43 Fe1 C41 69.9(2) . . ?
C44 Fe1 C42 70.3(2) . . ?
C45 Fe1 C42 70.2(3) . . ?
C43 Fe1 C42 41.14(15) . . ?
C41 Fe1 C42 41.08(17) . . ?
C44 Fe1 C40 107.5(3) . . ?
C45 Fe1 C40 119.7(4) . . ?
C43 Fe1 C40 126.7(3) . . ?
C41 Fe1 C40 154.6(4) . . ?
C42 Fe1 C40 163.8(3) . . ?
C44 Fe1 C36 131.8(3) . . ?
C45 Fe1 C36 112.2(3) . . ?
C43 Fe1 C36 167.1(3) . . ?
C41 Fe1 C36 121.2(3) . . ?
C42 Fe1 C36 151.6(3) . . ?
C40 Fe1 C36 40.52(15) . . ?
C44 Fe1 C39 114.4(4) . . ?
C45 Fe1 C39 150.9(5) . . ?
C43 Fe1 C39 103.6(3) . . ?
C41 Fe1 C39 164.4(4) . . ?
C42 Fe1 C39 125.0(4) . . ?
C40 Fe1 C39 40.29(13) . . ?
C36 Fe1 C39 67.4(2) . . ?
C44 Fe1 C37 171.4(4) . . ?
C45 Fe1 C37 133.2(4) . . ?
C43 Fe1 C37 146.6(4) . . ?
C41 Fe1 C37 110.8(3) . . ?
C42 Fe1 C37 116.8(3) . . ?
C40 Fe1 C37 67.2(2) . . ?
C36 Fe1 C37 39.78(18) . . ?
C39 Fe1 C37 66.5(2) . . ?
C44 Fe1 C38 146.4(4) . . ?
C45 Fe1 C38 169.3(5) . . ?
C43 Fe1 C38 112.8(3) . . ?
C41 Fe1 C38 128.7(4) . . ?
C42 Fe1 C38 105.6(3) . . ?
C40 Fe1 C38 66.9(2) . . ?
C36 Fe1 C38 66.6(2) . . ?
C39 Fe1 C38 39.45(14) . . ?
C37 Fe1 C38 39.17(15) . . ?
C40 C36 C37 108.0 . . ?
C40 C36 C35 128.0(4) . . ?
C37 C36 C35 123.9(4) . . ?
C40 C36 Fe1 69.0(3) . . ?
C37 C36 Fe1 72.1(3) . . ?
C35 C36 Fe1 121.7(6) . . ?
C38 C37 C36 108.0 . . ?
C38 C37 Fe1 70.9(3) . . ?
C36 C37 Fe1 68.2(3) . . ?
C38 C37 H37 126.0 . . ?
C36 C37 H37 126.0 . . ?
Fe1 C37 H37 126.5 . . ?
C39 C38 C37 108.0 . . ?
C39 C38 Fe1 68.6(2) . . ?
C37 C38 Fe1 69.9(3) . . ?
C39 C38 H38 126.0 . . ?
C37 C38 H38 126.0 . . ?
Fe1 C38 H38 127.0 . . ?
C38 C39 C40 108.0 . . ?
C38 C39 Fe1 71.9(3) . . ?
C40 C39 Fe1 68.3(3) . . ?
C38 C39 H39 126.0 . . ?
C40 C39 H39 126.0 . . ?
Fe1 C39 H39 125.3 . . ?
C39 C40 C36 108.0 . . ?
C39 C40 Fe1 71.4(3) . . ?
C36 C40 Fe1 70.5(3) . . ?
C39 C40 H40 126.0 . . ?
C36 C40 H40 126.0 . . ?
Fe1 C40 H40 123.8 . . ?
C42 C41 C45 108.0 . . ?
C42 C41 Fe1 70.5(3) . . ?
C45 C41 Fe1 67.1(3) . . ?
C42 C41 H41 126.0 . . ?
C45 C41 H41 126.0 . . ?
Fe1 C41 H41 128.0 . . ?
C41 C42 C43 108.0 . . ?
C41 C42 Fe1 68.4(3) . . ?
C43 C42 Fe1 68.2(3) . . ?
C41 C42 H42 126.0 . . ?
C43 C42 H42 126.0 . . ?
Fe1 C42 H42 129.0 . . ?
C42 C43 C44 108.0 . . ?
C42 C43 Fe1 70.7(3) . . ?
C44 C43 Fe1 67.1(3) . . ?
C42 C43 H43 126.0 . . ?
C44 C43 H43 126.0 . . ?
Fe1 C43 H43 127.7 . . ?
C43 C44 C45 108.0 . . ?
C43 C44 Fe1 70.8(3) . . ?
C45 C44 Fe1 68.9(3) . . ?
C43 C44 H44 126.0 . . ?
C45 C44 H44 126.0 . . ?
Fe1 C44 H44 125.9 . . ?
C44 C45 C41 108.0 . . ?
C44 C45 Fe1 68.6(3) . . ?
C41 C45 Fe1 71.0(3) . . ?
C44 C45 H45 126.0 . . ?
C41 C45 H45 126.0 . . ?
Fe1 C45 H45 126.0 . . ?
C37A Fe1A C38A 42.6(3) . . ?
C37A Fe1A C42A 118.4(6) . . ?
C38A Fe1A C42A 121.2(8) . . ?
C37A Fe1A C36A 42.0(3) . . ?
C38A Fe1A C36A 70.8(4) . . ?
C42A Fe1A C36A 140.1(8) . . ?
C37A Fe1A C39A 70.8(4) . . ?
C38A Fe1A C39A 41.9(2) . . ?
C42A Fe1A C39A 146.5(9) . . ?
C36A Fe1A C39A 69.7(3) . . ?
C37A Fe1A C40A 70.1(4) . . ?
C38A Fe1A C40A 70.0(3) . . ?
C42A Fe1A C40A 168.7(7) . . ?
C36A Fe1A C40A 41.0(3) . . ?
C39A Fe1A C40A 40.9(2) . . ?
C37A Fe1A C43A 143.9(7) . . ?
C38A Fe1A C43A 114.1(6) . . ?
C42A Fe1A C43A 41.0(2) . . ?
C36A Fe1A C43A 174.0(7) . . ?
C39A Fe1A C43A 111.4(6) . . ?
C40A Fe1A C43A 136.2(7) . . ?
C37A Fe1A C41A 119.1(6) . . ?
C38A Fe1A C41A 152.0(8) . . ?
C42A Fe1A C41A 40.4(3) . . ?
C36A Fe1A C41A 110.2(7) . . ?
C39A Fe1A C41A 166.0(9) . . ?
C40A Fe1A C41A 130.0(8) . . ?
C43A Fe1A C41A 67.3(3) . . ?
C37A Fe1A C44A 174.8(6) . . ?
C38A Fe1A C44A 134.9(6) . . ?
C42A Fe1A C44A 66.8(3) . . ?
C36A Fe1A C44A 134.9(6) . . ?
C39A Fe1A C44A 104.5(5) . . ?
C40A Fe1A C44A 104.9(5) . . ?
C43A Fe1A C44A 39.3(2) . . ?
C41A Fe1A C44A 65.2(4) . . ?
C37A Fe1A C45A 143.4(6) . . ?
C38A Fe1A C45A 169.4(8) . . ?
C42A Fe1A C45A 66.1(4) . . ?
C36A Fe1A C45A 109.0(6) . . ?
C39A Fe1A C45A 127.7(8) . . ?
C40A Fe1A C45A 102.6(6) . . ?
C43A Fe1A C45A 65.5(3) . . ?
C41A Fe1A C45A 38.5(3) . . ?
C44A Fe1A C45A 38.0(2) . . ?
C40A C36A C37A 108.0 . . ?
C40A C36A C35 124.2(7) . . ?
C37A C36A C35 127.8(7) . . ?
C40A C36A Fe1A 70.9(4) . . ?
C37A C36A Fe1A 67.0(4) . . ?
C35 C36A Fe1A 129.0(9) . . ?
C38A C37A C36A 108.0 . . ?
C38A C37A Fe1A 68.9(5) . . ?
C36A C37A Fe1A 71.0(5) . . ?
C38A C37A H37A 126.0 . . ?
C36A C37A H37A 126.0 . . ?
Fe1A C37A H37A 125.7 . . ?
C39A C38A C37A 108.0 . . ?
C39A C38A Fe1A 71.2(4) . . ?
C37A C38A Fe1A 68.6(5) . . ?
C39A C38A H38A 126.0 . . ?
C37A C38A H38A 126.0 . . ?
Fe1A C38A H38A 125.8 . . ?
C38A C39A C40A 108.0 . . ?
C38A C39A Fe1A 66.9(4) . . ?
C40A C39A Fe1A 70.7(5) . . ?
C38A C39A H39A 126.0 . . ?
C40A C39A H39A 126.0 . . ?
Fe1A C39A H39A 127.9 . . ?
C36A C40A C39A 108.0 . . ?
C36A C40A Fe1A 68.1(5) . . ?
C39A C40A Fe1A 68.4(5) . . ?
C36A C40A H40A 126.0 . . ?
C39A C40A H40A 126.0 . . ?
Fe1A C40A H40A 129.1 . . ?
C42A C41A C45A 108.0 . . ?
C42A C41A Fe1A 66.2(5) . . ?
C45A C41A Fe1A 74.4(5) . . ?
C42A C41A H41A 126.0 . . ?
C45A C41A H41A 126.0 . . ?
Fe1A C41A H41A 125.0 . . ?
C41A C42A C43A 108.0 . . ?
C41A C42A Fe1A 73.5(6) . . ?
C43A C42A Fe1A 71.0(5) . . ?
C41A C42A H42A 126.0 . . ?
C43A C42A H42A 126.0 . . ?
Fe1A C42A H42A 121.3 . . ?
C44A C43A C42A 108.0 . . ?
C44A C43A Fe1A 74.8(5) . . ?
C42A C43A Fe1A 68.0(5) . . ?
C44A C43A H43A 126.0 . . ?
C42A C43A H43A 126.0 . . ?
Fe1A C43A H43A 122.8 . . ?
C43A C44A C45A 108.0 . . ?
C43A C44A Fe1A 65.9(5) . . ?
C45A C44A Fe1A 72.3(6) . . ?
C43A C44A H44A 126.0 . . ?
C45A C44A H44A 126.0 . . ?
Fe1A C44A H44A 127.4 . . ?
C44A C45A C41A 108.0 . . ?
C44A C45A Fe1A 69.7(5) . . ?
C41A C45A Fe1A 67.1(5) . . ?
C44A C45A H45A 126.0 . . ?
C41A C45A H45A 126.0 . . ?
Fe1A C45A H45A 128.7 . . ?
N2 C46 S3 126.3(3) . . ?
N2 C46 S4 124.8(3) . . ?
S3 C46 S4 108.86(19) . . ?
N2 C47 C48 113.2(3) . . ?
N2 C47 H47A 108.9 . . ?
C48 C47 H47A 108.9 . . ?
N2 C47 H47B 108.9 . . ?
C48 C47 H47B 108.9 . . ?
H47A C47 H47B 107.7 . . ?
C53 C48 C49 119.0(4) . . ?
C53 C48 C47 118.6(4) . . ?
C49 C48 C47 122.4(4) . . ?
C50 C49 C48 120.1(4) . . ?
C50 C49 H49 119.9 . . ?
C48 C49 H49 119.9 . . ?
C51 C50 C49 119.5(4) . . ?
C51 C50 H50 120.2 . . ?
C49 C50 H50 120.2 . . ?
C52 C51 C50 120.5(4) . . ?
C52 C51 H51 119.7 . . ?
C50 C51 H51 119.7 . . ?
C51 C52 C53 119.9(4) . . ?
C51 C52 H52 120.0 . . ?
C53 C52 H52 120.0 . . ?
C48 C53 C52 120.9(4) . . ?
C48 C53 H53 119.6 . . ?
C52 C53 H53 119.6 . . ?
N2 C54 C55 112.2(3) . . ?
N2 C54 H54A 109.2 . . ?
C55 C54 H54A 109.2 . . ?
N2 C54 H54B 109.2 . . ?
C55 C54 H54B 109.2 . . ?
H54A C54 H54B 107.9 . . ?
C59 C55 C56 108.7(4) . . ?
C59 C55 C54 125.5(4) . . ?
C56 C55 C54 125.8(4) . . ?
C59 C55 Fe2 69.4(2) . . ?
C56 C55 Fe2 70.3(2) . . ?
C54 C55 Fe2 128.4(3) . . ?
C57 C56 C55 107.1(4) . . ?
C57 C56 Fe2 69.4(3) . . ?
C55 C56 Fe2 68.8(2) . . ?
C57 C56 H56 126.4 . . ?
C55 C56 H56 126.4 . . ?
Fe2 C56 H56 126.9 . . ?
C56 C57 C58 108.2(5) . . ?
C56 C57 Fe2 70.2(3) . . ?
C58 C57 Fe2 69.1(3) . . ?
C56 C57 H57 125.9 . . ?
C58 C57 H57 125.9 . . ?
Fe2 C57 H57 126.4 . . ?
C59 C58 C57 107.8(4) . . ?
C59 C58 Fe2 69.4(3) . . ?
C57 C58 Fe2 69.8(3) . . ?
C59 C58 H58 126.1 . . ?
C57 C58 H58 126.1 . . ?
Fe2 C58 H58 126.3 . . ?
C55 C59 C58 108.1(5) . . ?
C55 C59 Fe2 70.0(2) . . ?
C58 C59 Fe2 70.0(3) . . ?
C55 C59 H59 125.9 . . ?
C58 C59 H59 125.9 . . ?
Fe2 C59 H59 125.7 . . ?
C61 C60 C64 108.3(8) . . ?
C61 C60 Fe2 70.7(4) . . ?
C64 C60 Fe2 68.1(5) . . ?
C60 C61 C62 111.2(8) . . ?
C60 C61 Fe2 71.4(5) . . ?
C62 C61 Fe2 69.4(4) . . ?
C61 C62 C63 108.6(6) . . ?
C61 C62 Fe2 71.2(3) . . ?
C63 C62 Fe2 68.6(3) . . ?
C61 C62 H62 125.7 . . ?
C63 C62 H62 125.7 . . ?
Fe2 C62 H62 126.1 . . ?
C62 C63 C64 102.3(6) . . ?
C62 C63 Fe2 69.7(3) . . ?
C64 C63 Fe2 68.2(3) . . ?
C62 C63 H63 128.9 . . ?
C64 C63 H63 128.9 . . ?
Fe2 C63 H63 124.9 . . ?
C60 C64 C63 109.5(6) . . ?
C60 C64 Fe2 72.5(4) . . ?
C63 C64 Fe2 68.9(3) . . ?
C60 C64 H64 125.2 . . ?
C63 C64 H64 125.2 . . ?
Fe2 C64 H64 125.0 . . ?
C46 N2 C47 121.5(3) . . ?
C46 N2 C54 120.7(3) . . ?
C47 N2 C54 117.3(3) . . ?
F4 P3 F3 90.9(3) . . ?
F4 P3 F1 89.5(3) . . ?
F3 P3 F1 179.0(3) . . ?
F4 P3 F2 178.3(4) . . ?
F3 P3 F2 90.5(4) . . ?
F1 P3 F2 89.1(3) . . ?
F4 P3 F5 89.0(3) . . ?
F3 P3 F5 90.9(3) . . ?
F1 P3 F5 88.3(3) . . ?
F2 P3 F5 92.0(4) . . ?
F4 P3 F6 89.8(3) . . ?
F3 P3 F6 90.5(3) . . ?
F1 P3 F6 90.3(3) . . ?
F2 P3 F6 89.2(3) . . ?
F5 P3 F6 178.1(4) . . ?
F5A P3A F1A 91.6(12) . . ?
F5A P3A F4A 94.6(10) . . ?
F1A P3A F4A 91.9(10) . . ?
F5A P3A F3A 89.7(12) . . ?
F1A P3A F3A 178.1(10) . . ?
F4A P3A F3A 89.3(8) . . ?
F5A P3A F2A 87.5(9) . . ?
F1A P3A F2A 89.1(8) . . ?
F4A P3A F2A 177.6(8) . . ?
F3A P3A F2A 89.6(7) . . ?
F5A P3A F6A 172.0(11) . . ?
F1A P3A F6A 90.0(8) . . ?
F4A P3A F6A 93.1(9) . . ?
F3A P3A F6A 88.5(8) . . ?
F2A P3A F6A 84.7(7) . . ?

loop_
_geom_bond_atom_site_label_1
_geom_bond_atom_site_label_2
_geom_bond_distance
_geom_bond_site_symmetry_2
_geom_bond_publ_flag
Co P2 2.2269(10) . ?
Co P1 2.2375(9) . ?
Co S1 2.2608(9) . ?
Co S4 2.2646(9) . ?
Co S2 2.2872(10) . ?
Co S3 2.2936(9) . ?
Fe2 C64 2.008(5) . ?
Fe2 C63 2.018(4) . ?
Fe2 C59 2.025(4) . ?
Fe2 C58 2.032(5) . ?
Fe2 C55 2.032(3) . ?
Fe2 C62 2.032(5) . ?
Fe2 C57 2.042(6) . ?
Fe2 C56 2.052(4) . ?
Fe2 C61 2.055(6) . ?
Fe2 C60 2.064(8) . ?
P1 C2 1.830(4) . ?
P1 C3 1.832(4) . ?
P1 C9 1.833(4) . ?
P2 C15 1.814(3) . ?
P2 C21 1.825(4) . ?
P2 C1 1.835(3) . ?
S1 C27 1.716(3) . ?
S2 C27 1.714(3) . ?
S3 C46 1.718(3) . ?
S4 C46 1.724(3) . ?
C1 C2 1.517(6) . ?
C1 H1A 0.9900 . ?
C1 H1B 0.9900 . ?
C2 H2A 0.9900 . ?
C2 H2B 0.9900 . ?
C3 C8 1.368(8) . ?
C3 C4 1.396(7) . ?
C4 C5 1.398(7) . ?
C4 H4 0.9500 . ?
C5 C6 1.339(12) . ?
C5 H5 0.9500 . ?
C6 C7 1.375(12) . ?
C6 H6 0.9500 . ?
C7 C8 1.402(7) . ?
C7 H7 0.9500 . ?
C8 H8 0.9500 . ?
C9 C10 1.383(6) . ?
C9 C14 1.393(5) . ?
C10 C11 1.394(6) . ?
C10 H10 0.9500 . ?
C11 C12 1.373(6) . ?
C11 H11 0.9500 . ?
C12 C13 1.368(7) . ?
C12 H12 0.9500 . ?
C13 C14 1.404(6) . ?
C13 H13 0.9500 . ?
C14 H14 0.9500 . ?
C15 C16 1.381(5) . ?
C15 C20 1.394(5) . ?
C16 C17 1.390(6) . ?
C16 H16 0.9500 . ?
C17 C18 1.368(7) . ?
C17 H17 0.9500 . ?
C18 C19 1.364(7) . ?
C18 H18 0.9500 . ?
C19 C20 1.380(5) . ?
C19 H19 0.9500 . ?
C20 H20 0.9500 . ?
C21 C22 1.393(5) . ?
C21 C26 1.395(5) . ?
C22 C23 1.379(6) . ?
C22 H22 0.9500 . ?
C23 C24 1.376(6) . ?
C23 H23 0.9500 . ?
C24 C25 1.387(6) . ?
C24 H24 0.9500 . ?
C25 C26 1.383(6) . ?
C25 H25 0.9500 . ?
C26 H26 0.9500 . ?
C27 N1 1.323(4) . ?
C28 N1 1.470(4) . ?
C28 C29 1.510(5) . ?
C28 H28A 0.9900 . ?
C28 H28B 0.9900 . ?
C29 C34 1.379(5) . ?
C29 C30 1.389(6) . ?
C30 C31 1.380(6) . ?
C30 H30 0.9500 . ?
C31 C32 1.367(8) . ?
C31 H31 0.9500 . ?
C32 C33 1.370(8) . ?
C32 H32 0.9500 . ?
C33 C34 1.385(7) . ?
C33 H33 0.9500 . ?
C34 H34 0.9500 . ?
C35 C36A 1.450(7) . ?
C35 N1 1.479(4) . ?
C35 C36 1.526(5) . ?
C35 H35A 0.9900 . ?
C35 H35B 0.9900 . ?
Fe1 C44 1.954(9) . ?
Fe1 C45 1.958(10) . ?
Fe1 C43 2.003(8) . ?
Fe1 C41 2.010(10) . ?
Fe1 C42 2.037(8) . ?
Fe1 C40 2.041(7) . ?
Fe1 C36 2.060(10) . ?
Fe1 C39 2.081(8) . ?
Fe1 C37 2.111(9) . ?
Fe1 C38 2.124(8) . ?
C36 C40 1.4200 . ?
C36 C37 1.4200 . ?
C37 C38 1.4200 . ?
C37 H37 0.9500 . ?
C38 C39 1.4200 . ?
C38 H38 0.9500 . ?
C39 C40 1.4200 . ?
C39 H39 0.9500 . ?
C40 H40 0.9500 . ?
C41 C42 1.4200 . ?
C41 C45 1.4200 . ?
C41 H41 0.9500 . ?
C42 C43 1.4200 . ?
C42 H42 0.9500 . ?
C43 C44 1.4200 . ?
C43 H43 0.9500 . ?
C44 C45 1.4200 . ?
C44 H44 0.9500 . ?
C45 H45 0.9500 . ?
Fe1A C37A 1.953(15) . ?
Fe1A C38A 1.958(13) . ?
Fe1A C42A 2.005(13) . ?
Fe1A C36A 2.008(15) . ?
Fe1A C39A 2.014(12) . ?
Fe1A C40A 2.044(11) . ?
Fe1A C43A 2.046(13) . ?
Fe1A C41A 2.102(16) . ?
Fe1A C44A 2.164(13) . ?
Fe1A C45A 2.197(16) . ?
C36A C40A 1.4200 . ?
C36A C37A 1.4200 . ?
C37A C38A 1.4200 . ?
C37A H37A 0.9500 . ?
C38A C39A 1.4200 . ?
C38A H38A 0.9500 . ?
C39A C40A 1.4200 . ?
C39A H39A 0.9500 . ?
C40A H40A 0.9500 . ?
C41A C42A 1.4200 . ?
C41A C45A 1.4200 . ?
C41A H41A 0.9500 . ?
C42A C43A 1.4200 . ?
C42A H42A 0.9500 . ?
C43A C44A 1.4200 . ?
C43A H43A 0.9500 . ?
C44A C45A 1.4200 . ?
C44A H44A 0.9500 . ?
C45A H45A 0.9500 . ?
C46 N2 1.319(5) . ?
C47 N2 1.478(5) . ?
C47 C48 1.507(5) . ?
C47 H47A 0.9900 . ?
C47 H47B 0.9900 . ?
C48 C53 1.365(5) . ?
C48 C49 1.388(6) . ?
C49 C50 1.382(7) . ?
C49 H49 0.9500 . ?
C50 C51 1.367(8) . ?
C50 H50 0.9500 . ?
C51 C52 1.365(7) . ?
C51 H51 0.9500 . ?
C52 C53 1.371(6) . ?
C52 H52 0.9500 . ?
C53 H53 0.9500 . ?
C54 N2 1.478(5) . ?
C54 C55 1.508(6) . ?
C54 H54A 0.9900 . ?
C54 H54B 0.9900 . ?
C55 C59 1.407(6) . ?
C55 C56 1.427(5) . ?
C56 C57 1.413(7) . ?
C56 H56 0.9500 . ?
C57 C58 1.429(9) . ?
C57 H57 0.9500 . ?
C58 C59 1.409(8) . ?
C58 H58 0.9500 . ?
C59 H59 0.9500 . ?
C60 C61 1.338(10) . ?
C60 C64 1.376(13) . ?
C61 C62 1.378(9) . ?
C62 C63 1.444(9) . ?
C62 H62 0.9500 . ?
C63 C64 1.472(11) . ?
C63 H63 0.9500 . ?
C64 H64 0.9500 . ?
P3 F4 1.575(4) . ?
P3 F3 1.580(4) . ?
P3 F1 1.585(4) . ?
P3 F2 1.587(5) . ?
P3 F5 1.589(6) . ?
P3 F6 1.598(4) . ?
P3A F5A 1.516(19) . ?
P3A F1A 1.560(13) . ?
P3A F4A 1.565(13) . ?
P3A F3A 1.566(11) . ?
P3A F2A 1.587(11) . ?
P3A F6A 1.611(11) . ?

loop_
_geom_torsion_atom_site_label_1
_geom_torsion_atom_site_label_2
_geom_torsion_atom_site_label_3
_geom_torsion_atom_site_label_4
_geom_torsion
_geom_torsion_site_symmetry_1
_geom_torsion_site_symmetry_2
_geom_torsion_site_symmetry_3
_geom_torsion_site_symmetry_4
_geom_torsion_publ_flag
C15 P2 C1 C2 78.9(3) . . . . ?
C21 P2 C1 C2 -171.5(3) . . . . ?
Co P2 C1 C2 -41.6(3) . . . . ?
P2 C1 C2 P1 51.7(3) . . . . ?
C3 P1 C2 C1 -166.7(2) . . . . ?
C9 P1 C2 C1 84.0(3) . . . . ?
Co P1 C2 C1 -39.5(3) . . . . ?
C2 P1 C3 C8 -135.4(3) . . . . ?
C9 P1 C3 C8 -23.9(4) . . . . ?
Co P1 C3 C8 106.0(3) . . . . ?
C2 P1 C3 C4 44.4(3) . . . . ?
C9 P1 C3 C4 155.9(3) . . . . ?
Co P1 C3 C4 -74.2(3) . . . . ?
C8 C3 C4 C5 -0.7(6) . . . . ?
P1 C3 C4 C5 179.5(3) . . . . ?
C3 C4 C5 C6 -0.1(7) . . . . ?
C4 C5 C6 C7 1.0(9) . . . . ?
C5 C6 C7 C8 -1.1(9) . . . . ?
C4 C3 C8 C7 0.5(7) . . . . ?
P1 C3 C8 C7 -179.7(4) . . . . ?
C6 C7 C8 C3 0.4(8) . . . . ?
C2 P1 C9 C10 -162.3(3) . . . . ?
C3 P1 C9 C10 88.9(3) . . . . ?
Co P1 C9 C10 -43.9(3) . . . . ?
C2 P1 C9 C14 20.2(4) . . . . ?
C3 P1 C9 C14 -88.7(3) . . . . ?
Co P1 C9 C14 138.6(3) . . . . ?
C14 C9 C10 C11 0.3(6) . . . . ?
P1 C9 C10 C11 -177.3(3) . . . . ?
C9 C10 C11 C12 -1.2(7) . . . . ?
C10 C11 C12 C13 1.1(7) . . . . ?
C11 C12 C13 C14 0.0(7) . . . . ?
C10 C9 C14 C13 0.8(6) . . . . ?
P1 C9 C14 C13 178.3(3) . . . . ?
C12 C13 C14 C9 -0.9(7) . . . . ?
C21 P2 C15 C16 -98.4(4) . . . . ?
C1 P2 C15 C16 10.7(5) . . . . ?
Co P2 C15 C16 127.6(4) . . . . ?
C21 P2 C15 C20 81.3(3) . . . . ?
C1 P2 C15 C20 -169.7(3) . . . . ?
Co P2 C15 C20 -52.7(3) . . . . ?
C20 C15 C16 C17 -1.2(8) . . . . ?
P2 C15 C16 C17 178.5(5) . . . . ?
C15 C16 C17 C18 1.1(11) . . . . ?
C16 C17 C18 C19 -0.5(12) . . . . ?
C17 C18 C19 C20 0.0(10) . . . . ?
C18 C19 C20 C15 -0.1(8) . . . . ?
C16 C15 C20 C19 0.7(7) . . . . ?
P2 C15 C20 C19 -179.0(4) . . . . ?
C15 P2 C21 C22 155.4(3) . . . . ?
C1 P2 C21 C22 43.6(3) . . . . ?
Co P2 C21 C22 -76.3(3) . . . . ?
C15 P2 C21 C26 -23.4(4) . . . . ?
C1 P2 C21 C26 -135.1(3) . . . . ?
Co P2 C21 C26 104.9(3) . . . . ?
C26 C21 C22 C23 0.9(6) . . . . ?
P2 C21 C22 C23 -178.0(3) . . . . ?
C21 C22 C23 C24 -0.2(6) . . . . ?
C22 C23 C24 C25 0.1(7) . . . . ?
C23 C24 C25 C26 -0.8(8) . . . . ?
C24 C25 C26 C21 1.5(8) . . . . ?
C22 C21 C26 C25 -1.5(7) . . . . ?
P2 C21 C26 C25 177.3(4) . . . . ?
Co S2 C27 N1 -171.9(3) . . . . ?
Co S2 C27 S1 6.08(13) . . . . ?
Co S1 C27 N1 171.8(3) . . . . ?
Co S1 C27 S2 -6.14(13) . . . . ?
N1 C28 C29 C34 64.6(5) . . . . ?
N1 C28 C29 C30 -113.4(4) . . . . ?
C34 C29 C30 C31 2.7(8) . . . . ?
C28 C29 C30 C31 -179.3(6) . . . . ?
C29 C30 C31 C32 -1.8(11) . . . . ?
C30 C31 C32 C33 0.3(12) . . . . ?
C31 C32 C33 C34 0.1(11) . . . . ?
C30 C29 C34 C33 -2.3(7) . . . . ?
C28 C29 C34 C33 179.8(4) . . . . ?
C32 C33 C34 C29 0.9(8) . . . . ?
S2 C27 N1 C28 0.8(4) . . . . ?
S1 C27 N1 C28 -176.8(2) . . . . ?
S2 C27 N1 C35 175.2(2) . . . . ?
S1 C27 N1 C35 -2.4(4) . . . . ?
C29 C28 N1 C27 -113.7(3) . . . . ?
C29 C28 N1 C35 71.7(4) . . . . ?
C36A C35 N1 C27 83.4(7) . . . . ?
C36 C35 N1 C27 69.9(5) . . . . ?
C36A C35 N1 C28 -102.0(6) . . . . ?
C36 C35 N1 C28 -115.5(5) . . . . ?
N1 C35 C36 C40 69.7(8) . . . . ?
N1 C35 C36 C37 -114.4(5) . . . . ?
N1 C35 C36 Fe1 156.8(4) . . . . ?
C40 C36 C37 C38 0.0 . . . . ?
C35 C36 C37 C38 -176.6(9) . . . . ?
Fe1 C36 C37 C38 -59.9(3) . . . . ?
C40 C36 C37 Fe1 59.9(3) . . . . ?
C35 C36 C37 Fe1 -116.7(7) . . . . ?
C36 C37 C38 C39 0.0 . . . . ?
Fe1 C37 C38 C39 -58.2(2) . . . . ?
C36 C37 C38 Fe1 58.2(2) . . . . ?
C37 C38 C39 C40 0.0 . . . . ?
Fe1 C38 C39 C40 -59.0(3) . . . . ?
C37 C38 C39 Fe1 59.0(3) . . . . ?
C38 C39 C40 C36 0.0 . . . . ?
Fe1 C39 C40 C36 -61.3(3) . . . . ?
C38 C39 C40 Fe1 61.3(3) . . . . ?
C37 C36 C40 C39 0.0 . . . . ?
C35 C36 C40 C39 176.4(9) . . . . ?
Fe1 C36 C40 C39 61.9(3) . . . . ?
C37 C36 C40 Fe1 -61.9(3) . . . . ?
C35 C36 C40 Fe1 114.5(9) . . . . ?
C45 C41 C42 C43 0.0 . . . . ?
Fe1 C41 C42 C43 56.7(3) . . . . ?
C45 C41 C42 Fe1 -56.7(3) . . . . ?
C41 C42 C43 C44 0.0 . . . . ?
Fe1 C42 C43 C44 56.9(3) . . . . ?
C41 C42 C43 Fe1 -56.9(3) . . . . ?
C42 C43 C44 C45 0.0 . . . . ?
Fe1 C43 C44 C45 59.1(3) . . . . ?
C42 C43 C44 Fe1 -59.1(3) . . . . ?
C43 C44 C45 C41 0.0 . . . . ?
Fe1 C44 C45 C41 60.3(3) . . . . ?
C43 C44 C45 Fe1 -60.3(3) . . . . ?
C42 C41 C45 C44 0.0 . . . . ?
Fe1 C41 C45 C44 -58.8(3) . . . . ?
C42 C41 C45 Fe1 58.8(3) . . . . ?
N1 C35 C36A C40A 74.1(11) . . . . ?
N1 C35 C36A C37A -104.0(9) . . . . ?
N1 C35 C36A Fe1A 166.5(7) . . . . ?
C40A C36A C37A C38A 0.0 . . . . ?
C35 C36A C37A C38A 178.4(15) . . . . ?
Fe1A C36A C37A C38A -59.2(5) . . . . ?
C40A C36A C37A Fe1A 59.2(5) . . . . ?
C35 C36A C37A Fe1A -122.4(12) . . . . ?
C36A C37A C38A C39A 0.0 . . . . ?
Fe1A C37A C38A C39A -60.6(4) . . . . ?
C36A C37A C38A Fe1A 60.6(4) . . . . ?
C37A C38A C39A C40A 0.0 . . . . ?
Fe1A C38A C39A C40A -58.9(5) . . . . ?
C37A C38A C39A Fe1A 58.9(5) . . . . ?
C37A C36A C40A C39A 0.0 . . . . ?
C35 C36A C40A C39A -178.5(14) . . . . ?
Fe1A C36A C40A C39A 56.8(5) . . . . ?
C37A C36A C40A Fe1A -56.8(5) . . . . ?
C35 C36A C40A Fe1A 124.8(13) . . . . ?
C38A C39A C40A C36A 0.0 . . . . ?
Fe1A C39A C40A C36A -56.6(5) . . . . ?
C38A C39A C40A Fe1A 56.6(5) . . . . ?
C45A C41A C42A C43A 0.0 . . . . ?
Fe1A C41A C42A C43A 63.0(5) . . . . ?
C45A C41A C42A Fe1A -63.0(5) . . . . ?
C41A C42A C43A C44A 0.0 . . . . ?
Fe1A C42A C43A C44A 64.7(6) . . . . ?
C41A C42A C43A Fe1A -64.7(6) . . . . ?
C42A C43A C44A C45A 0.0 . . . . ?
Fe1A C43A C44A C45A 60.2(6) . . . . ?
C42A C43A C44A Fe1A -60.2(6) . . . . ?
C43A C44A C45A C41A 0.0 . . . . ?
Fe1A C44A C45A C41A 56.3(5) . . . . ?
C43A C44A C45A Fe1A -56.3(5) . . . . ?
C42A C41A C45A C44A 0.0 . . . . ?
Fe1A C41A C45A C44A -57.8(5) . . . . ?
C42A C41A C45A Fe1A 57.8(5) . . . . ?
Co S3 C46 N2 -168.9(4) . . . . ?
Co S3 C46 S4 8.58(17) . . . . ?
Co S4 C46 N2 168.9(4) . . . . ?
Co S4 C46 S3 -8.69(17) . . . . ?
N2 C47 C48 C53 126.4(4) . . . . ?
N2 C47 C48 C49 -53.1(6) . . . . ?
C53 C48 C49 C50 -2.6(5) . . . . ?
C47 C48 C49 C50 176.9(4) . . . . ?
C48 C49 C50 C51 2.0(6) . . . . ?
C49 C50 C51 C52 -0.1(7) . . . . ?
C50 C51 C52 C53 -1.2(8) . . . . ?
C49 C48 C53 C52 1.3(6) . . . . ?
C47 C48 C53 C52 -178.2(4) . . . . ?
C51 C52 C53 C48 0.6(7) . . . . ?
N2 C54 C55 C59 64.0(5) . . . . ?
N2 C54 C55 C56 -112.7(4) . . . . ?
N2 C54 C55 Fe2 154.9(3) . . . . ?
C59 C55 C56 C57 0.0(4) . . . . ?
C54 C55 C56 C57 177.2(4) . . . . ?
Fe2 C55 C56 C57 -59.0(3) . . . . ?
C59 C55 C56 Fe2 59.0(3) . . . . ?
C54 C55 C56 Fe2 -123.8(4) . . . . ?
C55 C56 C57 C58 -0.2(5) . . . . ?
Fe2 C56 C57 C58 -58.8(3) . . . . ?
C55 C56 C57 Fe2 58.7(3) . . . . ?
C56 C57 C58 C59 0.3(5) . . . . ?
Fe2 C57 C58 C59 -59.2(3) . . . . ?
C56 C57 C58 Fe2 59.5(3) . . . . ?
C56 C55 C59 C58 0.2(5) . . . . ?
C54 C55 C59 C58 -177.0(4) . . . . ?
Fe2 C55 C59 C58 59.8(3) . . . . ?
C56 C55 C59 Fe2 -59.6(3) . . . . ?
C54 C55 C59 Fe2 123.2(4) . . . . ?
C57 C58 C59 C55 -0.4(5) . . . . ?
Fe2 C58 C59 C55 -59.8(3) . . . . ?
C57 C58 C59 Fe2 59.5(3) . . . . ?
C64 C60 C61 C62 0.3(7) . . . . ?
Fe2 C60 C61 C62 58.1(4) . . . . ?
C64 C60 C61 Fe2 -57.8(4) . . . . ?
C60 C61 C62 C63 -0.7(6) . . . . ?
Fe2 C61 C62 C63 58.5(4) . . . . ?
C60 C61 C62 Fe2 -59.2(4) . . . . ?
C61 C62 C63 C64 0.8(6) . . . . ?
Fe2 C62 C63 C64 60.9(3) . . . . ?
C61 C62 C63 Fe2 -60.1(4) . . . . ?
C61 C60 C64 C63 0.2(7) . . . . ?
Fe2 C60 C64 C63 -59.2(4) . . . . ?
C61 C60 C64 Fe2 59.4(4) . . . . ?
C62 C63 C64 C60 -0.6(6) . . . . ?
Fe2 C63 C64 C60 61.3(4) . . . . ?
C62 C63 C64 Fe2 -62.0(3) . . . . ?
S3 C46 N2 C47 170.3(3) . . . . ?
S4 C46 N2 C47 -6.8(6) . . . . ?
S3 C46 N2 C54 -1.3(6) . . . . ?
S4 C46 N2 C54 -178.4(3) . . . . ?
C48 C47 N2 C46 127.4(4) . . . . ?
C48 C47 N2 C54 -60.7(6) . . . . ?
C55 C54 N2 C46 -103.3(4) . . . . ?
C55 C54 N2 C47 84.7(5) . . . . ?
